data_2209877
loop_
_publ_author_name
'Lin Yuan'
'Xiao Tao'
'Wang, Jin-Tang'

_publ_section_title (<i>Z</i>)-2-[4-(2-Chlorophenyl)-1,3-dithiolan-2-ylidene]-2-(imidazol-1-yl)acetonitrile
_journal_coeditor_code HK2069
_journal_issue 8
_journal_name_full 'Acta Crystallographica Section E'
_journal_page_first o3159
_journal_page_last o3160
_journal_paper_doi 10.1107/S1600536806024779
_journal_volume 62
_journal_year 2006
_chemical_formula_iupac 'C14 H10 Cl N3 S2'
_chemical_formula_moiety 'C14 H10 Cl N3 S2'
_chemical_formula_sum 'C14 H10 Cl N3 S2'
_chemical_formula_weight 319.82
_chemical_melting_point 413.0(10)
_chemical_name_systematic
;
(Z)-2-[4-(2-Chlorophenyl)-1,3-dithiolan-2-ylidene]-2-(imidazol-1-
yl)acetonitrile
;
_space_group_IT_number 14
_symmetry_cell_setting monoclinic
_symmetry_space_group_name_Hall '-P 2ybc'
_symmetry_space_group_name_H-M 'P 1 21/c 1'
_atom_sites_solution_hydrogens geom
_atom_sites_solution_primary direct
_atom_sites_solution_secondary difmap
_audit_creation_method SHELXL-97
_cell_angle_alpha 90.00
_cell_angle_beta 91.66(3)
_cell_angle_gamma 90.00
_cell_formula_units_Z 4
_cell_length_a 5.7930(12)
_cell_length_b 23.652(5)
_cell_length_c 10.466(2)
_cell_measurement_reflns_used 25
_cell_measurement_temperature 294(2)
_cell_measurement_theta_max 13
_cell_measurement_theta_min 10
_cell_volume 1433.4(5)
_computing_cell_refinement 'CAD-4 Software'
_computing_data_collection 'CAD-4 Software (Enraf--Nonius, 1989)'
_computing_data_reduction 'XCAD4 (Harms & Wocadlo, 1995)'
_computing_molecular_graphics 'SHELXTL (Bruker, 2000)'
_computing_publication_material SHELXTL
_computing_structure_refinement 'SHELXL97 (Sheldrick, 1997)'
_computing_structure_solution 'SHELXS97 (Sheldrick, 1997)'
_diffrn_ambient_temperature 294(2)
_diffrn_measured_fraction_theta_full 1.000
_diffrn_measured_fraction_theta_max 1.000
_diffrn_measurement_device_type 'Enraf--Nonius CAD-4'
_diffrn_measurement_method \w/2\q
_diffrn_radiation_monochromator graphite
_diffrn_radiation_source 'fine-focus sealed tube'
_diffrn_radiation_type MoK\a
_diffrn_radiation_wavelength 0.71073
_diffrn_reflns_av_R_equivalents 0.0224
_diffrn_reflns_av_sigmaI/netI 0.0384
_diffrn_reflns_limit_h_max 7
_diffrn_reflns_limit_h_min 0
_diffrn_reflns_limit_k_max 29
_diffrn_reflns_limit_k_min 0
_diffrn_reflns_limit_l_max 12
_diffrn_reflns_limit_l_min -12
_diffrn_reflns_number 3081
_diffrn_reflns_theta_full 25.98
_diffrn_reflns_theta_max 25.98
_diffrn_reflns_theta_min 1.72
_diffrn_standards_decay_% 0
_diffrn_standards_interval_time 120
_diffrn_standards_number 3
_exptl_absorpt_coefficient_mu 0.549
_exptl_absorpt_correction_T_max 0.8981
_exptl_absorpt_correction_T_min 0.8102
_exptl_absorpt_correction_type psi-scan
_exptl_absorpt_process_details '(North <i>et al.</i>,  1968)'
_exptl_crystal_colour yellow
_exptl_crystal_density_diffrn 1.482
_exptl_crystal_density_method 'not measured'
_exptl_crystal_description block
_exptl_crystal_F_000 656
_exptl_crystal_size_max 0.40
_exptl_crystal_size_mid 0.30
_exptl_crystal_size_min 0.20
_refine_diff_density_max 0.266
_refine_diff_density_min -0.270
_refine_ls_extinction_coef 0.094(12)
_refine_ls_extinction_expression Fc^*^=kFc[1+0.001xFc^2^\l^3^/sin(2\q)]^-1/4^
_refine_ls_extinction_method SHELXL97
_refine_ls_goodness_of_fit_ref 1.028
_refine_ls_hydrogen_treatment constr
_refine_ls_matrix_type full
_refine_ls_number_parameters 181
_refine_ls_number_reflns 2803
_refine_ls_number_restraints 0
_refine_ls_restrained_S_all 1.028
_refine_ls_R_factor_all 0.0716
_refine_ls_R_factor_gt 0.0444
_refine_ls_shift/su_max 0.000
_refine_ls_shift/su_mean 0.000
_refine_ls_structure_factor_coef Fsqd
_refine_ls_weighting_details 'calc w=1/[\s^2^(Fo^2^)+(0.0P)^2^+0.6P] where P=(Fo^2^+2Fc^2^)/3'
_refine_ls_weighting_scheme calc
_refine_ls_wR_factor_gt 0.1050
_refine_ls_wR_factor_ref 0.1237
_reflns_number_gt 2034
_reflns_number_total 2803
_reflns_threshold_expression I>2\s(I)
_cod_data_source_file hk2069.cif
_cod_data_source_block I
_cod_original_sg_symbol_H-M 'P 21/c'
_cod_database_code 2209877
_cod_database_fobs_code 2209877

loop_
_symmetry_equiv_pos_as_xyz
'x, y, z'
'-x, y+1/2, -z+1/2'
'-x, -y, -z'
'x, -y-1/2, z-1/2'

loop_
_atom_site_type_symbol
_atom_site_label
_atom_site_fract_x
_atom_site_fract_y
_atom_site_fract_z
_atom_site_U_iso_or_equiv
_atom_site_adp_type
_atom_site_calc_flag
_atom_site_refinement_flags
_atom_site_occupancy
S S1 0.26455(14) 0.38369(4) 0.96741(7) 0.0462(2) Uani d . 1
S S2 0.61329(15) 0.32007(4) 0.82799(7) 0.0511(2) Uani d . 1
Cl Cl 0.25372(17) 0.52703(4) 0.90485(9) 0.0653(3) Uani d . 1
N N1 0.4611(6) 0.35573(13) 1.3995(2) 0.0629(8) Uani d . 1
N N2 0.4725(4) 0.32217(10) 1.2035(2) 0.0387(6) Uani d . 1
N N3 0.8660(6) 0.22986(13) 1.0764(3) 0.0616(8) Uani d . 1
C C1 0.2675(6) 0.30494(14) 1.2526(3) 0.0536(8) Uani d . 1
H H1B 0.1535 0.2833 1.2118 0.064 Uiso calc R 1
C C2 0.2649(7) 0.32581(16) 1.3719(3) 0.0613(9) Uani d . 1
H H2A 0.1453 0.3206 1.4281 0.074 Uiso calc R 1
C C3 0.5811(6) 0.35219(15) 1.2973(3) 0.0527(8) Uani d . 1
H H3A 0.7260 0.3685 1.2893 0.063 Uiso calc R 1
C C4 0.7296(6) 0.26464(13) 1.0784(3) 0.0446(7) Uani d . 1
C C5 0.5599(5) 0.30815(12) 1.0815(3) 0.0394(7) Uani d . 1
C C6 0.4868(5) 0.33435(12) 0.9729(3) 0.0386(7) Uani d . 1
C C7 0.3935(6) 0.35525(14) 0.7326(3) 0.0494(8) Uani d . 1
H H7A 0.4528 0.3653 0.6499 0.059 Uiso calc R 1
H H7B 0.2612 0.3306 0.7192 0.059 Uiso calc R 1
C C8 0.3244(5) 0.40770(12) 0.8039(2) 0.0419(7) Uani d . 1
H H8A 0.4586 0.4329 0.8090 0.050 Uiso calc R 1
C C9 0.1239(5) 0.44079(13) 0.7471(2) 0.0403(7) Uani d . 1
C C10 -0.0214(6) 0.41904(14) 0.6509(3) 0.0491(8) Uani d . 1
H H10A 0.0010 0.3821 0.6232 0.059 Uiso calc R 1
C C11 -0.1973(6) 0.45054(16) 0.5957(3) 0.0569(9) Uani d . 1
H H11A -0.2899 0.4352 0.5304 0.068 Uiso calc R 1
C C12 -0.2358(6) 0.50470(16) 0.6370(3) 0.0579(9) Uani d . 1
H H12A -0.3550 0.5260 0.6000 0.069 Uiso calc R 1
C C13 -0.0987(6) 0.52741(14) 0.7329(3) 0.0539(8) Uani d . 1
H H13A -0.1258 0.5639 0.7619 0.065 Uiso calc R 1
C C14 0.0790(5) 0.49591(13) 0.7861(3) 0.0452(7) Uani d . 1

loop_
_atom_site_aniso_label
_atom_site_aniso_U_11
_atom_site_aniso_U_22
_atom_site_aniso_U_33
_atom_site_aniso_U_12
_atom_site_aniso_U_13
_atom_site_aniso_U_23
S1 0.0529(5) 0.0556(5) 0.0303(4) 0.0145(4) 0.0040(3) 0.0019(3)
S2 0.0580(5) 0.0626(5) 0.0330(4) 0.0147(4) 0.0077(3) -0.0017(4)
Cl 0.0740(6) 0.0539(5) 0.0666(5) -0.0009(4) -0.0242(5) -0.0135(4)
N1 0.071(2) 0.084(2) 0.0339(14) 0.0039(18) 0.0025(13) -0.0085(14)
N2 0.0396(13) 0.0455(14) 0.0311(11) 0.0034(11) 0.0014(10) 0.0010(10)
N3 0.0659(19) 0.0656(19) 0.0536(17) 0.0221(17) 0.0079(14) -0.0003(14)
C1 0.0462(19) 0.059(2) 0.0566(19) -0.0088(16) 0.0112(15) -0.0036(16)
C2 0.065(2) 0.071(2) 0.0495(19) 0.004(2) 0.0219(17) 0.0035(17)
C3 0.0513(19) 0.066(2) 0.0410(17) -0.0058(16) -0.0016(14) -0.0068(15)
C4 0.0518(19) 0.0504(19) 0.0319(14) 0.0014(16) 0.0058(13) 0.0005(13)
C5 0.0404(16) 0.0454(17) 0.0324(14) 0.0029(13) 0.0026(12) -0.0028(12)
C6 0.0422(16) 0.0418(16) 0.0320(14) 0.0025(13) 0.0022(12) -0.0037(12)
C7 0.060(2) 0.059(2) 0.0300(14) 0.0072(16) 0.0023(13) 0.0010(14)
C8 0.0480(17) 0.0441(17) 0.0335(14) -0.0027(14) 0.0018(12) 0.0020(12)
C9 0.0456(17) 0.0453(17) 0.0300(14) -0.0049(14) 0.0004(12) 0.0034(12)
C10 0.060(2) 0.0506(19) 0.0366(15) -0.0081(16) -0.0036(14) -0.0013(14)
C11 0.0493(19) 0.078(3) 0.0426(17) -0.0069(18) -0.0125(15) 0.0028(17)
C12 0.052(2) 0.069(2) 0.0525(19) 0.0084(18) -0.0085(16) 0.0087(17)
C13 0.058(2) 0.0502(19) 0.0532(18) 0.0062(16) -0.0013(16) 0.0012(16)
C14 0.0490(18) 0.0491(18) 0.0374(14) -0.0071(15) -0.0025(13) 0.0007(13)

loop_
_atom_type_symbol
_atom_type_description
_atom_type_scat_dispersion_real
_atom_type_scat_dispersion_imag
_atom_type_scat_source
C C 0.0033 0.0016 'International Tables Vol C Tables 4.2.6.8 and 6.1.1.4'
H H 0.0000 0.0000 'International Tables Vol C Tables 4.2.6.8 and 6.1.1.4'
N N 0.0061 0.0033 'International Tables Vol C Tables 4.2.6.8 and 6.1.1.4'
S S 0.1246 0.1234 'International Tables Vol C Tables 4.2.6.8 and 6.1.1.4'
Cl Cl 0.1484 0.1585 'International Tables Vol C Tables 4.2.6.8 and 6.1.1.4'

loop_
_geom_angle_atom_site_label_1
_geom_angle_atom_site_label_2
_geom_angle_atom_site_label_3
_geom_angle
_geom_angle_publ_flag
C6 S1 C8 94.50(13) yes
C6 S2 C7 94.88(14) yes
C3 N1 C2 104.8(3) yes
C3 N2 C1 105.9(3) yes
C3 N2 C5 127.1(3) yes
C1 N2 C5 126.9(3) yes
C2 C1 N2 105.8(3) yes
C2 C1 H1B 127.1 ?
N2 C1 H1B 127.1 ?
C1 C2 N1 110.9(3) yes
C1 C2 H2A 124.6 ?
N1 C2 H2A 124.6 ?
N1 C3 N2 112.6(3) yes
N1 C3 H3A 123.7 ?
N2 C3 H3A 123.7 ?
N3 C4 C5 179.7(4) yes
C6 C5 C4 120.8(3) ?
C6 C5 N2 122.4(3) yes
C4 C5 N2 116.8(2) yes
C5 C6 S2 121.0(2) yes
C5 C6 S1 123.3(2) yes
S2 C6 S1 115.64(16) yes
C8 C7 S2 107.4(2) yes
C8 C7 H7A 110.2 ?
S2 C7 H7A 110.2 ?
C8 C7 H7B 110.2 ?
S2 C7 H7B 110.2 ?
H7A C7 H7B 108.5 ?
C7 C8 C9 116.4(2) ?
C7 C8 S1 105.4(2) yes
C9 C8 S1 111.2(2) yes
C7 C8 H8A 107.8 ?
C9 C8 H8A 107.8 ?
S1 C8 H8A 107.8 ?
C10 C9 C14 116.3(3) ?
C10 C9 C8 122.4(3) ?
C14 C9 C8 121.2(3) ?
C11 C10 C9 121.9(3) ?
C11 C10 H10A 119.0 ?
C9 C10 H10A 119.0 ?
C12 C11 C10 119.9(3) ?
C12 C11 H11A 120.1 ?
C10 C11 H11A 120.1 ?
C13 C12 C11 120.0(3) ?
C13 C12 H12A 120.0 ?
C11 C12 H12A 120.0 ?
C12 C13 C14 119.7(3) ?
C12 C13 H13A 120.2 ?
C14 C13 H13A 120.2 ?
C13 C14 C9 122.2(3) ?
C13 C14 Cl 118.2(3) yes
C9 C14 Cl 119.7(2) yes

loop_
_geom_bond_atom_site_label_1
_geom_bond_atom_site_label_2
_geom_bond_distance
_geom_bond_publ_flag
S1 C6 1.737(3) yes
S1 C8 1.846(3) yes
S2 C6 1.737(3) yes
S2 C7 1.799(3) yes
Cl C14 1.743(3) yes
N1 C3 1.295(4) yes
N1 C2 1.363(5) yes
N2 C3 1.352(4) yes
N2 C1 1.370(4) yes
N2 C5 1.426(3) yes
N3 C4 1.142(4) yes
C1 C2 1.343(5) ?
C1 H1B 0.9300 ?
C2 H2A 0.9300 ?
C3 H3A 0.9300 ?
C4 C5 1.424(4) ?
C5 C6 1.352(4) ?
C7 C8 1.508(4) ?
C7 H7A 0.9700 ?
C7 H7B 0.9700 ?
C8 C9 1.509(4) ?
C8 H8A 0.9800 ?
C9 C10 1.392(4) ?
C9 C14 1.393(4) ?
C10 C11 1.376(5) ?
C10 H10A 0.9300 ?
C11 C12 1.372(5) ?
C11 H11A 0.9300 ?
C12 C13 1.371(5) ?
C12 H12A 0.9300 ?
C13 C14 1.375(4) ?
C13 H13A 0.9300 ?

loop_
_geom_torsion_atom_site_label_1
_geom_torsion_atom_site_label_2
_geom_torsion_atom_site_label_3
_geom_torsion_atom_site_label_4
_geom_torsion
C3 N2 C1 C2 0.4(4)
C5 N2 C1 C2 176.6(3)
N2 C1 C2 N1 0.1(4)
C3 N1 C2 C1 -0.6(4)
C2 N1 C3 N2 0.8(4)
C1 N2 C3 N1 -0.8(4)
C5 N2 C3 N1 -177.0(3)
C3 N2 C5 C6 -105.0(4)
C1 N2 C5 C6 79.5(4)
C3 N2 C5 C4 75.1(4)
C1 N2 C5 C4 -100.4(3)
C4 C5 C6 S2 -5.3(4)
N2 C5 C6 S2 174.9(2)
C4 C5 C6 S1 174.7(2)
N2 C5 C6 S1 -5.2(4)
C7 S2 C6 C5 167.7(3)
C7 S2 C6 S1 -12.3(2)
C8 S1 C6 C5 168.1(3)
C8 S1 C6 S2 -11.93(19)
C6 S2 C7 C8 38.6(2)
S2 C7 C8 C9 -174.0(2)
S2 C7 C8 S1 -50.3(2)
C6 S1 C8 C7 37.3(2)
C6 S1 C8 C9 164.3(2)
C7 C8 C9 C10 13.2(4)
S1 C8 C9 C10 -107.5(3)
C7 C8 C9 C14 -164.8(3)
S1 C8 C9 C14 74.5(3)
C14 C9 C10 C11 1.1(4)
C8 C9 C10 C11 -177.0(3)
C9 C10 C11 C12 -1.2(5)
C10 C11 C12 C13 0.2(5)
C11 C12 C13 C14 0.8(5)
C12 C13 C14 C9 -1.0(5)
C12 C13 C14 Cl 178.4(3)
C10 C9 C14 C13 0.0(4)
C8 C9 C14 C13 178.1(3)
C10 C9 C14 Cl -179.4(2)
C8 C9 C14 Cl -1.2(4)

loop_
_cod_related_entry_id
_cod_related_entry_database
_cod_related_entry_code
1 ChemSpider 8102692
